data_7015505
loop_
_publ_author_name
'Kritchenkov, Andreii S.'
'Bokach, Nadezhda A.'
'Haukka, Matti'
'Kukushkin, Vadim Yu'

_publ_section_title
;
 Unexpectedly efficient activation of push-pull nitriles by a Pt(II)
 center toward dipolar cycloaddition of Z-nitrones.
;
_journal_issue 16
_journal_name_full 'Dalton transactions (Cambridge, England : 2003)'
_journal_page_first 4175
_journal_page_last 4182
_journal_paper_doi 10.1039/c0dt01689f
_journal_volume 40
_journal_year 2011
_chemical_formula_moiety 'C24 H34 Cl2 N6 O2 Pt'
_chemical_formula_sum 'C24 H34 Cl2 N6 O2 Pt'
_chemical_formula_weight 704.56
_chemical_name_systematic
;
?
;
_space_group_IT_number 14
_symmetry_cell_setting monoclinic
_symmetry_space_group_name_Hall '-P 2yn'
_symmetry_space_group_name_H-M 'P 1 21/n 1'
_atom_sites_solution_hydrogens geom
_atom_sites_solution_primary direct
_atom_sites_solution_secondary difmap
_audit_creation_method SHELXL-97
_cell_angle_alpha 90.00
_cell_angle_beta 91.5729(13)
_cell_angle_gamma 90.00
_cell_formula_units_Z 4
_cell_length_a 16.0916(4)
_cell_length_b 9.3706(2)
_cell_length_c 18.3895(3)
_cell_measurement_reflns_used 11953
_cell_measurement_temperature 100(2)
_cell_measurement_theta_max 27.48
_cell_measurement_theta_min 1.00
_cell_volume 2771.87(10)
_computing_cell_refinement 'Denzo/Scalepack (Otwinowski & Minor, 1997)'
_computing_data_collection 'Collect (Bruker AXS BV, 1997-2008)'
_computing_data_reduction 'Denzo/Scalepack (Otwinowski & Minor, 1997)'
_computing_molecular_graphics 'Diamond v.3.2c (Brandenburg, 2009)'
_computing_publication_material 'SHELXL-97 (Sheldrick, 2008)'
_computing_structure_refinement 'SHELXL-97 (Sheldrick, 2008)'
_computing_structure_solution 'SIR2004 (Burla et al., 2005)'
_diffrn_ambient_temperature 100(2)
_diffrn_detector_area_resol_mean 9
_diffrn_measured_fraction_theta_full 0.999
_diffrn_measured_fraction_theta_max 0.999
_diffrn_measurement_device '95mm CCD camera on \k-goniostat'
_diffrn_measurement_device_type 'Nonius KappaCCD'
_diffrn_measurement_method '\f scans and \w scans with \k offset'
_diffrn_radiation_monochromator 'horizontally mounted graphite crystal'
_diffrn_radiation_source 'fine-focus sealed tube'
_diffrn_radiation_type MoK\a
_diffrn_radiation_wavelength 0.71073
_diffrn_reflns_av_R_equivalents 0.0533
_diffrn_reflns_av_sigmaI/netI 0.0386
_diffrn_reflns_limit_h_max 20
_diffrn_reflns_limit_h_min -20
_diffrn_reflns_limit_k_max 12
_diffrn_reflns_limit_k_min -12
_diffrn_reflns_limit_l_max 23
_diffrn_reflns_limit_l_min -23
_diffrn_reflns_number 45783
_diffrn_reflns_theta_full 27.50
_diffrn_reflns_theta_max 27.50
_diffrn_reflns_theta_min 1.66
_exptl_absorpt_coefficient_mu 5.287
_exptl_absorpt_correction_T_max 0.7318
_exptl_absorpt_correction_T_min 0.5144
_exptl_absorpt_correction_type multi-scan
_exptl_absorpt_process_details 'SADABS-2008/1 (Sheldrick, 2008)'
_exptl_crystal_colour yellow
_exptl_crystal_density_diffrn 1.688
_exptl_crystal_density_method 'not measured'
_exptl_crystal_description block
_exptl_crystal_F_000 1392
_exptl_crystal_size_max 0.14
_exptl_crystal_size_mid 0.12
_exptl_crystal_size_min 0.06
_refine_diff_density_max 1.758
_refine_diff_density_min -1.109
_refine_diff_density_rms 0.141
_refine_ls_extinction_method none
_refine_ls_goodness_of_fit_ref 1.069
_refine_ls_hydrogen_treatment constr
_refine_ls_matrix_type full
_refine_ls_number_parameters 324
_refine_ls_number_reflns 6354
_refine_ls_number_restraints 0
_refine_ls_restrained_S_all 1.069
_refine_ls_R_factor_all 0.0505
_refine_ls_R_factor_gt 0.0283
_refine_ls_shift/su_max 0.004
_refine_ls_shift/su_mean 0.000
_refine_ls_structure_factor_coef Fsqd
_refine_ls_weighting_details 'calc w=1/[\s^2^(Fo^2^)+(0.0226P)^2^+1.8805P] where P=(Fo^2^+2Fc^2^)/3'
_refine_ls_weighting_scheme calc
_refine_ls_wR_factor_gt 0.0534
_refine_ls_wR_factor_ref 0.0598
_reflns_number_gt 4734
_reflns_number_total 6354
_reflns_threshold_expression >2sigma(I)
_cod_data_source_file c0dt01689f.txt
_cod_data_source_block 2a
_cod_original_sg_symbol_H-M 'P 21/n'
_cod_database_code 7015505

loop_
_symmetry_equiv_pos_as_xyz
'x, y, z'
'-x+1/2, y+1/2, -z+1/2'
'-x, -y, -z'
'x-1/2, -y-1/2, z-1/2'

loop_
_atom_site_label
_atom_site_type_symbol
_atom_site_fract_x
_atom_site_fract_y
_atom_site_fract_z
_atom_site_U_iso_or_equiv
_atom_site_adp_type
_atom_site_occupancy
_atom_site_symmetry_multiplicity
_atom_site_calc_flag
_atom_site_refinement_flags
_atom_site_disorder_assembly
_atom_site_disorder_group
Pt1 Pt 0.747098(8) 0.044917(13) 0.998272(7) 0.01685(5) Uani 1 1 d . . .
Cl1 Cl 0.66492(6) 0.23006(10) 0.95473(5) 0.0304(2) Uani 1 1 d . . .
Cl2 Cl 0.82445(6) -0.14672(10) 1.04195(4) 0.0264(2) Uani 1 1 d . . .
O1 O 0.84771(17) 0.0007(3) 0.78959(13) 0.0330(6) Uani 1 1 d . . .
O2 O 0.65350(15) 0.0848(3) 1.20943(12) 0.0242(6) Uani 1 1 d . . .
N1 N 0.78447(18) 0.0049(3) 0.89631(15) 0.0201(6) Uani 1 1 d . . .
N2 N 0.7792(2) -0.1073(4) 0.78706(16) 0.0338(8) Uani 1 1 d . . .
N3 N 0.91889(19) 0.1079(3) 0.88194(15) 0.0277(7) Uani 1 1 d . . .
N4 N 0.70922(18) 0.0899(3) 1.09944(14) 0.0208(7) Uani 1 1 d . . .
N5 N 0.72425(18) 0.1875(3) 1.21282(15) 0.0241(7) Uani 1 1 d . . .
N6 N 0.60968(19) -0.0869(3) 1.13049(15) 0.0240(7) Uani 1 1 d . . .
C1 C 0.7230(2) -0.0447(4) 0.84089(18) 0.0249(8) Uani 1 1 d . . .
H1 H 0.6925 0.0386 0.8191 0.030 Uiso 1 1 calc R . .
C2 C 0.8500(2) 0.0411(4) 0.86041(18) 0.0220(8) Uani 1 1 d . . .
C3 C 0.7327(2) 0.2248(4) 1.13514(17) 0.0211(8) Uani 1 1 d . . .
H3 H 0.6921 0.3014 1.1210 0.025 Uiso 1 1 calc R . .
C4 C 0.6584(2) 0.0246(4) 1.14224(18) 0.0198(8) Uani 1 1 d . . .
C5 C 0.6627(2) -0.1560(4) 0.86435(17) 0.0231(8) Uani 1 1 d . . .
C6 C 0.6892(2) -0.2846(4) 0.89417(19) 0.0300(9) Uani 1 1 d . . .
H6 H 0.7468 -0.2999 0.9042 0.036 Uiso 1 1 calc R . .
C7 C 0.6320(2) -0.3918(4) 0.9095(2) 0.0305(9) Uani 1 1 d . . .
H7 H 0.6509 -0.4795 0.9299 0.037 Uiso 1 1 calc R . .
C8 C 0.5481(2) -0.3707(4) 0.89514(19) 0.0280(9) Uani 1 1 d . . .
C9 C 0.5221(3) -0.2404(5) 0.8679(2) 0.0409(11) Uani 1 1 d . . .
H9 H 0.4644 -0.2227 0.8600 0.049 Uiso 1 1 calc R . .
C10 C 0.5791(2) -0.1355(4) 0.8522(2) 0.0364(10) Uani 1 1 d . . .
H10 H 0.5600 -0.0473 0.8324 0.044 Uiso 1 1 calc R . .
C11 C 0.4847(3) -0.4876(5) 0.9070(3) 0.0456(12) Uani 1 1 d . . .
H11A H 0.4408 -0.4515 0.9381 0.068 Uiso 1 1 calc R . .
H11B H 0.5120 -0.5694 0.9307 0.068 Uiso 1 1 calc R . .
H11C H 0.4602 -0.5173 0.8600 0.068 Uiso 1 1 calc R . .
C12 C 0.7453(3) -0.1026(5) 0.7132(2) 0.0476(12) Uani 1 1 d . . .
H12A H 0.7284 -0.0047 0.7012 0.071 Uiso 1 1 calc R . .
H12B H 0.6969 -0.1658 0.7090 0.071 Uiso 1 1 calc R . .
H12C H 0.7876 -0.1341 0.6794 0.071 Uiso 1 1 calc R . .
C13 C 0.9307(2) 0.1624(4) 0.95610(19) 0.0342(10) Uani 1 1 d . . .
H13A H 0.8921 0.2416 0.9638 0.051 Uiso 1 1 calc R . .
H13B H 0.9880 0.1961 0.9632 0.051 Uiso 1 1 calc R . .
H13C H 0.9198 0.0860 0.9909 0.051 Uiso 1 1 calc R . .
C14 C 0.9828(2) 0.1460(4) 0.8301(2) 0.0339(9) Uani 1 1 d . . .
H14A H 0.9796 0.0808 0.7885 0.051 Uiso 1 1 calc R . .
H14B H 1.0379 0.1387 0.8539 0.051 Uiso 1 1 calc R . .
H14C H 0.9737 0.2441 0.8132 0.051 Uiso 1 1 calc R . .
C15 C 0.8201(2) 0.2751(4) 1.12365(17) 0.0219(8) Uani 1 1 d . . .
C16 C 0.8352(2) 0.4141(4) 1.1027(2) 0.0277(9) Uani 1 1 d . . .
H16 H 0.7901 0.4771 1.0926 0.033 Uiso 1 1 calc R . .
C17 C 0.9168(3) 0.4617(4) 1.0966(2) 0.0327(10) Uani 1 1 d . . .
H17 H 0.9264 0.5575 1.0823 0.039 Uiso 1 1 calc R . .
C18 C 0.9839(2) 0.3732(4) 1.1109(2) 0.0310(9) Uani 1 1 d . . .
C19 C 0.9676(2) 0.2329(4) 1.13172(19) 0.0294(9) Uani 1 1 d . . .
H19 H 1.0128 0.1698 1.1415 0.035 Uiso 1 1 calc R . .
C20 C 0.8869(2) 0.1840(4) 1.13839(18) 0.0253(8) Uani 1 1 d . . .
H20 H 0.8771 0.0884 1.1530 0.030 Uiso 1 1 calc R . .
C21 C 1.0724(3) 0.4228(5) 1.1040(3) 0.0487(12) Uani 1 1 d . . .
H21A H 1.0987 0.3700 1.0648 0.073 Uiso 1 1 calc R . .
H21B H 1.1032 0.4057 1.1499 0.073 Uiso 1 1 calc R . .
H21C H 1.0730 0.5251 1.0928 0.073 Uiso 1 1 calc R . .
C22 C 0.6951(3) 0.3083(4) 1.2560(2) 0.0350(10) Uani 1 1 d . . .
H22A H 0.7356 0.3861 1.2544 0.053 Uiso 1 1 calc R . .
H22B H 0.6887 0.2779 1.3066 0.053 Uiso 1 1 calc R . .
H22C H 0.6414 0.3414 1.2360 0.053 Uiso 1 1 calc R . .
C23 C 0.5915(3) -0.1444(5) 1.05809(19) 0.0374(10) Uani 1 1 d . . .
H23A H 0.6036 -0.0719 1.0214 0.056 Uiso 1 1 calc R . .
H23B H 0.5327 -0.1712 1.0540 0.056 Uiso 1 1 calc R . .
H23C H 0.6261 -0.2288 1.0502 0.056 Uiso 1 1 calc R . .
C24 C 0.5768(3) -0.1688(4) 1.19146(19) 0.0314(9) Uani 1 1 d . . .
H24A H 0.6065 -0.2598 1.1959 0.047 Uiso 1 1 calc R . .
H24B H 0.5174 -0.1869 1.1826 0.047 Uiso 1 1 calc R . .
H24C H 0.5846 -0.1142 1.2366 0.047 Uiso 1 1 calc R . .

loop_
_atom_site_aniso_label
_atom_site_aniso_U_11
_atom_site_aniso_U_22
_atom_site_aniso_U_33
_atom_site_aniso_U_23
_atom_site_aniso_U_13
_atom_site_aniso_U_12
Pt1 0.02002(8) 0.01663(8) 0.01406(7) -0.00032(6) 0.00352(5) -0.00071(6)
Cl1 0.0418(6) 0.0247(5) 0.0249(4) 0.0053(4) 0.0053(4) 0.0111(4)
Cl2 0.0314(5) 0.0263(5) 0.0213(4) 0.0000(4) -0.0014(4) 0.0078(4)
O1 0.0337(16) 0.0474(17) 0.0184(13) -0.0048(12) 0.0083(12) -0.0106(14)
O2 0.0227(14) 0.0329(15) 0.0172(12) -0.0032(11) 0.0039(10) -0.0043(11)
N1 0.0211(16) 0.0227(16) 0.0165(15) -0.0031(12) 0.0023(12) -0.0030(13)
N2 0.0324(19) 0.045(2) 0.0246(17) -0.0028(15) 0.0081(14) -0.0111(16)
N3 0.0257(18) 0.036(2) 0.0224(16) -0.0040(14) 0.0082(13) -0.0086(15)
N4 0.0238(17) 0.0225(16) 0.0162(14) -0.0017(12) 0.0027(12) -0.0022(13)
N5 0.0226(17) 0.0302(18) 0.0199(15) -0.0058(13) 0.0056(13) -0.0066(14)
N6 0.0266(17) 0.0267(17) 0.0191(15) 0.0003(13) 0.0077(13) -0.0048(14)
C1 0.026(2) 0.030(2) 0.0187(18) -0.0015(15) 0.0007(15) 0.0008(17)
C2 0.028(2) 0.023(2) 0.0156(17) -0.0001(15) 0.0062(16) 0.0037(17)
C3 0.0206(19) 0.0222(19) 0.0207(17) -0.0032(15) 0.0024(14) 0.0007(15)
C4 0.0220(19) 0.024(2) 0.0132(17) 0.0001(14) 0.0039(15) 0.0037(16)
C5 0.027(2) 0.025(2) 0.0173(17) -0.0074(15) 0.0009(15) -0.0028(16)
C6 0.025(2) 0.034(2) 0.032(2) -0.0010(18) 0.0027(17) 0.0045(18)
C7 0.039(2) 0.019(2) 0.034(2) 0.0029(17) 0.0041(18) 0.0068(18)
C8 0.031(2) 0.025(2) 0.0275(19) -0.0057(17) -0.0028(17) -0.0053(18)
C9 0.024(2) 0.035(3) 0.063(3) 0.008(2) -0.009(2) -0.0018(19)
C10 0.032(2) 0.026(2) 0.052(3) 0.006(2) -0.0053(19) -0.0007(19)
C11 0.044(3) 0.033(2) 0.059(3) 0.007(2) -0.006(2) -0.017(2)
C12 0.048(3) 0.071(4) 0.024(2) -0.004(2) 0.002(2) -0.013(3)
C13 0.029(2) 0.046(3) 0.028(2) -0.0099(19) 0.0061(17) -0.010(2)
C14 0.033(2) 0.040(2) 0.030(2) 0.0011(19) 0.0111(17) -0.009(2)
C15 0.0223(19) 0.024(2) 0.0193(17) -0.0090(15) 0.0035(15) -0.0007(16)
C16 0.027(2) 0.024(2) 0.032(2) -0.0030(17) -0.0005(17) 0.0020(17)
C17 0.034(2) 0.028(2) 0.036(2) 0.0004(18) 0.0021(19) -0.0105(19)
C18 0.027(2) 0.037(2) 0.030(2) -0.0106(19) 0.0065(16) -0.0056(19)
C19 0.027(2) 0.030(2) 0.031(2) -0.0086(17) 0.0024(17) 0.0025(18)
C20 0.028(2) 0.024(2) 0.0236(18) -0.0056(15) 0.0047(16) -0.0004(17)
C21 0.031(3) 0.054(3) 0.061(3) -0.004(2) 0.008(2) -0.011(2)
C22 0.035(2) 0.041(3) 0.029(2) -0.0164(18) 0.0042(18) -0.006(2)
C23 0.046(3) 0.041(2) 0.025(2) -0.0060(19) 0.0080(18) -0.024(2)
C24 0.037(2) 0.031(2) 0.0261(19) 0.0078(17) 0.0081(17) -0.0079(19)

loop_
_atom_type_symbol
_atom_type_description
_atom_type_scat_dispersion_real
_atom_type_scat_dispersion_imag
_atom_type_scat_source
C C 0.0033 0.0016 'International Tables Vol C Tables 4.2.6.8 and 6.1.1.4'
H H 0.0000 0.0000 'International Tables Vol C Tables 4.2.6.8 and 6.1.1.4'
N N 0.0061 0.0033 'International Tables Vol C Tables 4.2.6.8 and 6.1.1.4'
O O 0.0106 0.0060 'International Tables Vol C Tables 4.2.6.8 and 6.1.1.4'
Cl Cl 0.1484 0.1585 'International Tables Vol C Tables 4.2.6.8 and 6.1.1.4'
Pt Pt -1.7033 8.3905 'International Tables Vol C Tables 4.2.6.8 and 6.1.1.4'

loop_
_geom_angle_atom_site_label_1
_geom_angle_atom_site_label_2
_geom_angle_atom_site_label_3
_geom_angle
_geom_angle_site_symmetry_1
_geom_angle_site_symmetry_3
_geom_angle_publ_flag
N4 Pt1 N1 178.60(12) . . ?
N4 Pt1 Cl1 88.75(9) . . ?
N1 Pt1 Cl1 89.99(9) . . ?
N4 Pt1 Cl2 90.87(9) . . ?
N1 Pt1 Cl2 90.41(9) . . ?
Cl1 Pt1 Cl2 177.56(3) . . ?
C2 O1 N2 102.7(3) . . ?
C4 O2 N5 104.0(2) . . ?
C2 N1 C1 105.6(3) . . ?
C2 N1 Pt1 133.4(2) . . ?
C1 N1 Pt1 119.3(2) . . ?
C12 N2 C1 113.2(3) . . ?
C12 N2 O1 105.5(3) . . ?
C1 N2 O1 100.0(3) . . ?
C2 N3 C13 122.0(3) . . ?
C2 N3 C14 121.1(3) . . ?
C13 N3 C14 116.5(3) . . ?
C4 N4 C3 107.0(3) . . ?
C4 N4 Pt1 132.0(2) . . ?
C3 N4 Pt1 120.8(2) . . ?
C22 N5 C3 112.3(3) . . ?
C22 N5 O2 105.4(3) . . ?
C3 N5 O2 101.7(2) . . ?
C4 N6 C23 123.0(3) . . ?
C4 N6 C24 120.9(3) . . ?
C23 N6 C24 115.9(3) . . ?
N1 C1 N2 100.2(3) . . ?
N1 C1 C5 116.6(3) . . ?
N2 C1 C5 109.3(3) . . ?
N1 C1 H1 110.1 . . ?
N2 C1 H1 110.1 . . ?
C5 C1 H1 110.1 . . ?
N1 C2 N3 130.8(3) . . ?
N1 C2 O1 114.3(3) . . ?
N3 C2 O1 114.9(3) . . ?
N4 C3 N5 101.5(3) . . ?
N4 C3 C15 115.9(3) . . ?
N5 C3 C15 108.7(3) . . ?
N4 C3 H3 110.1 . . ?
N5 C3 H3 110.1 . . ?
C15 C3 H3 110.1 . . ?
N4 C4 N6 130.7(3) . . ?
N4 C4 O2 114.0(3) . . ?
N6 C4 O2 115.3(3) . . ?
C10 C5 C6 118.5(4) . . ?
C10 C5 C1 119.8(3) . . ?
C6 C5 C1 121.6(3) . . ?
C5 C6 C7 120.5(4) . . ?
C5 C6 H6 119.7 . . ?
C7 C6 H6 119.7 . . ?
C8 C7 C6 120.3(4) . . ?
C8 C7 H7 119.9 . . ?
C6 C7 H7 119.9 . . ?
C9 C8 C7 118.7(4) . . ?
C9 C8 C11 119.5(4) . . ?
C7 C8 C11 121.8(4) . . ?
C8 C9 C10 120.6(4) . . ?
C8 C9 H9 119.7 . . ?
C10 C9 H9 119.7 . . ?
C5 C10 C9 121.4(4) . . ?
C5 C10 H10 119.3 . . ?
C9 C10 H10 119.3 . . ?
C8 C11 H11A 109.5 . . ?
C8 C11 H11B 109.5 . . ?
H11A C11 H11B 109.5 . . ?
C8 C11 H11C 109.5 . . ?
H11A C11 H11C 109.5 . . ?
H11B C11 H11C 109.5 . . ?
N2 C12 H12A 109.5 . . ?
N2 C12 H12B 109.5 . . ?
H12A C12 H12B 109.5 . . ?
N2 C12 H12C 109.5 . . ?
H12A C12 H12C 109.5 . . ?
H12B C12 H12C 109.5 . . ?
N3 C13 H13A 109.5 . . ?
N3 C13 H13B 109.5 . . ?
H13A C13 H13B 109.5 . . ?
N3 C13 H13C 109.5 . . ?
H13A C13 H13C 109.5 . . ?
H13B C13 H13C 109.5 . . ?
N3 C14 H14A 109.5 . . ?
N3 C14 H14B 109.5 . . ?
H14A C14 H14B 109.5 . . ?
N3 C14 H14C 109.5 . . ?
H14A C14 H14C 109.5 . . ?
H14B C14 H14C 109.5 . . ?
C16 C15 C20 119.4(3) . . ?
C16 C15 C3 120.5(3) . . ?
C20 C15 C3 120.0(3) . . ?
C15 C16 C17 119.8(4) . . ?
C15 C16 H16 120.1 . . ?
C17 C16 H16 120.1 . . ?
C18 C17 C16 121.7(4) . . ?
C18 C17 H17 119.1 . . ?
C16 C17 H17 119.1 . . ?
C17 C18 C19 117.8(4) . . ?
C17 C18 C21 122.3(4) . . ?
C19 C18 C21 119.9(4) . . ?
C20 C19 C18 121.2(4) . . ?
C20 C19 H19 119.4 . . ?
C18 C19 H19 119.4 . . ?
C19 C20 C15 120.0(4) . . ?
C19 C20 H20 120.0 . . ?
C15 C20 H20 120.0 . . ?
C18 C21 H21A 109.5 . . ?
C18 C21 H21B 109.5 . . ?
H21A C21 H21B 109.5 . . ?
C18 C21 H21C 109.5 . . ?
H21A C21 H21C 109.5 . . ?
H21B C21 H21C 109.5 . . ?
N5 C22 H22A 109.5 . . ?
N5 C22 H22B 109.5 . . ?
H22A C22 H22B 109.5 . . ?
N5 C22 H22C 109.5 . . ?
H22A C22 H22C 109.5 . . ?
H22B C22 H22C 109.5 . . ?
N6 C23 H23A 109.5 . . ?
N6 C23 H23B 109.5 . . ?
H23A C23 H23B 109.5 . . ?
N6 C23 H23C 109.5 . . ?
H23A C23 H23C 109.5 . . ?
H23B C23 H23C 109.5 . . ?
N6 C24 H24A 109.5 . . ?
N6 C24 H24B 109.5 . . ?
H24A C24 H24B 109.5 . . ?
N6 C24 H24C 109.5 . . ?
H24A C24 H24C 109.5 . . ?
H24B C24 H24C 109.5 . . ?

loop_
_geom_bond_atom_site_label_1
_geom_bond_atom_site_label_2
_geom_bond_distance
_geom_bond_site_symmetry_2
_geom_bond_publ_flag
Pt1 N4 2.018(3) . yes
Pt1 N1 2.020(3) . yes
Pt1 Cl1 2.3112(9) . yes
Pt1 Cl2 2.3162(9) . yes
O1 C2 1.356(4) . yes
O1 N2 1.496(4) . yes
O2 C4 1.363(4) . yes
O2 N5 1.490(4) . yes
N1 C2 1.305(5) . yes
N1 C1 1.475(4) . yes
N2 C12 1.451(5) . ?
N2 C1 1.480(5) . yes
N3 C2 1.323(5) . ?
N3 C13 1.464(4) . ?
N3 C14 1.466(4) . ?
N4 C4 1.303(4) . yes
N4 C3 1.469(4) . yes
N5 C22 1.468(5) . ?
N5 C3 1.480(4) . yes
N6 C4 1.320(5) . ?
N6 C23 1.459(4) . ?
N6 C24 1.469(4) . ?
C1 C5 1.496(5) . ?
C1 H1 1.0000 . ?
C3 C15 1.504(5) . ?
C3 H3 1.0000 . ?
C5 C10 1.371(5) . ?
C5 C6 1.387(5) . ?
C6 C7 1.397(5) . ?
C6 H6 0.9500 . ?
C7 C8 1.384(5) . ?
C7 H7 0.9500 . ?
C8 C9 1.380(5) . ?
C8 C11 1.516(5) . ?
C9 C10 1.381(6) . ?
C9 H9 0.9500 . ?
C10 H10 0.9500 . ?
C11 H11A 0.9800 . ?
C11 H11B 0.9800 . ?
C11 H11C 0.9800 . ?
C12 H12A 0.9800 . ?
C12 H12B 0.9800 . ?
C12 H12C 0.9800 . ?
C13 H13A 0.9800 . ?
C13 H13B 0.9800 . ?
C13 H13C 0.9800 . ?
C14 H14A 0.9800 . ?
C14 H14B 0.9800 . ?
C14 H14C 0.9800 . ?
C15 C16 1.381(5) . ?
C15 C20 1.394(5) . ?
C16 C17 1.394(5) . ?
C16 H16 0.9500 . ?
C17 C18 1.381(5) . ?
C17 H17 0.9500 . ?
C18 C19 1.396(6) . ?
C18 C21 1.508(5) . ?
C19 C20 1.386(5) . ?
C19 H19 0.9500 . ?
C20 H20 0.9500 . ?
C21 H21A 0.9800 . ?
C21 H21B 0.9800 . ?
C21 H21C 0.9800 . ?
C22 H22A 0.9800 . ?
C22 H22B 0.9800 . ?
C22 H22C 0.9800 . ?
C23 H23A 0.9800 . ?
C23 H23B 0.9800 . ?
C23 H23C 0.9800 . ?
C24 H24A 0.9800 . ?
C24 H24B 0.9800 . ?
C24 H24C 0.9800 . ?
